data_4112928
loop_
_publ_author_name
'Jean-Cyrille Hierso'
'Aziz Fihri'
'Vladimir V. Ivanov'
'Bernard Hanquet'
'Nadine Pirio'
'Bruno Donnadieu'
'Bertrand Rebi\`ere'
'R\'egine Amardeil'
'Philippe Meunier'

_publ_contact_author 'Dr Jean Cyrille Hierso'
_publ_contact_author_address
;
Laboratoire de Synthese et 
d'Electrosynthese Organometalliques
UMR-CNRS 5188
Universite de Bourgogne
Facultes des
Mirande 
9, Avenue Alain Savary
BP 47870 F-21078 
Dijon cedex, France
;
_publ_contact_author_email ' jean-cyrille.hierso@u-bourgogne.fr '
_publ_section_title
;
 "Through-Space" Nuclear Spin-Spin JPP Coupling in Tetraphosphine
 Ferrocenyl Derivatives: A 31P NMR and X-ray Structure Correlation Study
 for Coordination Complexes
;
_journal_name_full 'Journal of the American Chemical Society'
_journal_page_first 11077
_journal_page_last 11087
_journal_paper_doi 10.1021/ja048907a
_journal_volume 126
_journal_year 2004
_chemical_formula_sum 'C67 H64 Cl6 Fe Ni2 P4'
_chemical_formula_weight 1379.03
_chemical_name_systematic
;
 ?
;
_space_group_IT_number 14
_symmetry_cell_setting monoclinic
_symmetry_space_group_name_Hall '-P 2yn'
_symmetry_space_group_name_H-M 'P 1 21/n 1'
_atom_sites_solution_hydrogens geom
_atom_sites_solution_primary direct
_atom_sites_solution_secondary difmap
_audit_creation_method SHELXL-97
_cell_angle_alpha 90.00
_cell_angle_beta 104.850(14)
_cell_angle_gamma 90.00
_cell_formula_units_Z 4
_cell_length_a 14.3226(19)
_cell_length_b 22.814(3)
_cell_length_c 21.159(3)
_cell_measurement_reflns_used 8000
_cell_measurement_temperature 180(2)
_cell_measurement_theta_max 22.45
_cell_measurement_theta_min 1.75
_cell_volume 6682.9(16)
_computing_cell_refinement 'Stoe IPDS software (Stoe, 1996)'
_computing_data_collection 'Stoe IPDS software (Stoe, 1996)'
_computing_data_reduction 'XRED (Stoe, 1.08, 1996)'
_computing_molecular_graphics 'ORTEP3 for Windows (Farrugia, 1997)'
_computing_publication_material 'SHELXL-97 (Sheldrick, 1997)'
_computing_structure_refinement 'SHELXL-97 (Sheldrick, 1997)'
_computing_structure_solution 'SIR92 (Giacovazzo et al, 1992)'
_diffrn_ambient_temperature 180(2)
_diffrn_measured_fraction_theta_full 0.994
_diffrn_measured_fraction_theta_max 0.994
_diffrn_measurement_device 'Stoe IPDS'
_diffrn_measurement_method \f
_diffrn_radiation_monochromator graphite
_diffrn_radiation_source 'fine-focus sealed tube'
_diffrn_radiation_type MoK\a
_diffrn_radiation_wavelength 0.71073
_diffrn_reflns_av_R_equivalents 0.2055
_diffrn_reflns_av_sigmaI/netI 0.2225
_diffrn_reflns_limit_h_max 14
_diffrn_reflns_limit_h_min -14
_diffrn_reflns_limit_k_max 23
_diffrn_reflns_limit_k_min -23
_diffrn_reflns_limit_l_max 19
_diffrn_reflns_limit_l_min -22
_diffrn_reflns_number 26464
_diffrn_reflns_theta_full 21.73
_diffrn_reflns_theta_max 21.73
_diffrn_reflns_theta_min 1.79
_diffrn_standards_decay_% 0.1
_diffrn_standards_interval_time 5
_diffrn_standards_number 200
_exptl_absorpt_coefficient_mu 1.146
_exptl_absorpt_correction_T_max 0.5978
_exptl_absorpt_correction_T_min 0.1277
_exptl_absorpt_correction_type refdelf
_exptl_crystal_colour red
_exptl_crystal_density_diffrn 1.371
_exptl_crystal_description prism
_exptl_crystal_F_000 2840
_exptl_crystal_size_max 0.23
_exptl_crystal_size_mid 0.12
_exptl_crystal_size_min 0.08
_refine_diff_density_max 0.557
_refine_diff_density_min -0.361
_refine_diff_density_rms 0.084
_refine_ls_extinction_coef 0.0035(4)
_refine_ls_extinction_expression Fc^*^=kFc[1+0.001xFc^2^\l^3^/sin(2\q)]^-1/4^
_refine_ls_extinction_method SHELXL
_refine_ls_goodness_of_fit_ref 0.823
_refine_ls_hydrogen_treatment mixed
_refine_ls_matrix_type full
_refine_ls_number_parameters 750
_refine_ls_number_reflns 7847
_refine_ls_number_restraints 15
_refine_ls_restrained_S_all 0.823
_refine_ls_R_factor_all 0.2044
_refine_ls_R_factor_gt 0.0783
_refine_ls_shift/su_max 0.001
_refine_ls_shift/su_mean 0.000
_refine_ls_structure_factor_coef Fsqd
_refine_ls_weighting_details 'calc w=1/[\s^2^(Fo^2^)+(0.0877P)^2^+0.0000P] where P=(Fo^2^+2Fc^2^)/3'
_refine_ls_weighting_scheme calc
_refine_ls_wR_factor_gt 0.1718
_refine_ls_wR_factor_ref 0.2386
_reflns_number_gt 2328
_reflns_number_total 7847
_reflns_threshold_expression >2sigma(I)
_cod_data_source_file ja048907asi20040309_020107_1.cif
_cod_data_source_block 2
_cod_original_cell_volume 6682.8(15)
_cod_original_sg_symbol_H-M ' P 1 21/n 1'
_cod_database_code 4112928

loop_
_symmetry_equiv_pos_as_xyz
'x, y, z'
'-x+1/2, y+1/2, -z+1/2'
'-x, -y, -z'
'x-1/2, -y-1/2, z-1/2'

loop_
_atom_site_label
_atom_site_type_symbol
_atom_site_fract_x
_atom_site_fract_y
_atom_site_fract_z
_atom_site_U_iso_or_equiv
_atom_site_adp_type
_atom_site_occupancy
_atom_site_symmetry_multiplicity
_atom_site_calc_flag
_atom_site_refinement_flags
Fe1 Fe 0.12897(19) 0.79549(9) 0.27856(12) 0.1071(8) Uani 1 1 d .
Ni1 Ni -0.08037(18) 0.81036(8) 0.08223(11) 0.1099(8) Uani 1 1 d .
Ni2 Ni 0.33804(18) 0.74628(8) 0.15275(11) 0.1111(8) Uani 1 1 d .
Cl1 Cl 0.4097(4) 0.66205(18) 0.1481(2) 0.1291(16) Uani 1 1 d .
Cl2 Cl 0.3472(4) 0.77162(17) 0.0542(2) 0.1211(15) Uani 1 1 d .
Cl3 Cl -0.1316(4) 0.89363(16) 0.0345(2) 0.1175(14) Uani 1 1 d .
Cl4 Cl -0.0869(3) 0.76399(16) -0.0095(2) 0.1166(14) Uani 1 1 d .
P1 P 0.2769(4) 0.83120(17) 0.1624(2) 0.1128(15) Uani 1 1 d .
P2 P 0.3403(4) 0.72652(17) 0.2538(2) 0.1085(14) Uani 1 1 d .
P3 P -0.0393(4) 0.72928(16) 0.1335(2) 0.1084(14) Uani 1 1 d .
P4 P -0.0924(4) 0.84530(17) 0.1746(2) 0.1088(15) Uani 1 1 d .
C1 C -0.0191(12) 0.8015(6) 0.2366(9) 0.101(5) Uani 1 1 d .
C2 C 0.0183(13) 0.7472(6) 0.2187(9) 0.119(6) Uani 1 1 d .
C3 C 0.0615(13) 0.7145(7) 0.2765(9) 0.112(5) Uani 1 1 d .
H3 H 0.0945 0.6782 0.2787 0.135 Uiso 1 1 calc R
C4 C 0.0459(12) 0.7461(7) 0.3286(9) 0.104(5) Uani 1 1 d .
C5 C 0.0054(13) 0.7997(6) 0.3059(8) 0.111(5) Uani 1 1 d .
H5 H -0.0045 0.8310 0.3330 0.133 Uiso 1 1 calc R
C6 C 0.2149(13) 0.8596(7) 0.3349(9) 0.109(5) Uani 1 1 d .
C7 C 0.1966(13) 0.8730(6) 0.2682(9) 0.114(6) Uani 1 1 d .
H7 H 0.1645 0.9070 0.2474 0.136 Uiso 1 1 calc R
C8 C 0.2339(12) 0.8278(7) 0.2379(9) 0.105(5) Uani 1 1 d .
C9 C 0.2713(13) 0.7836(6) 0.2803(9) 0.105(5) Uani 1 1 d .
C10 C 0.2628(12) 0.8022(6) 0.3434(10) 0.111(5) Uani 1 1 d .
H10 H 0.2842 0.7812 0.3833 0.133 Uiso 1 1 calc R
C11 C 0.0517(13) 0.7194(7) 0.3998(9) 0.112(5) Uani 1 1 d .
C12 C -0.0033(16) 0.7599(8) 0.4366(10) 0.146(7) Uani 1 1 d .
H12A H 0.0293 0.7980 0.4445 0.219 Uiso 1 1 calc R
H12B H -0.0045 0.7419 0.4784 0.219 Uiso 1 1 calc R
H12C H -0.0697 0.7654 0.4100 0.219 Uiso 1 1 calc R
C13 C 0.0049(17) 0.6570(7) 0.3867(9) 0.159(9) Uani 1 1 d .
H13A H -0.0628 0.6608 0.3620 0.239 Uiso 1 1 calc R
H13B H 0.0081 0.6375 0.4285 0.239 Uiso 1 1 calc R
H13C H 0.0400 0.6336 0.3614 0.239 Uiso 1 1 calc R
C14 C 0.1560(14) 0.7072(6) 0.4391(8) 0.128(6) Uani 1 1 d .
H14A H 0.1913 0.7443 0.4488 0.191 Uiso 1 1 calc R
H14B H 0.1880 0.6820 0.4135 0.191 Uiso 1 1 calc R
H14C H 0.1553 0.6874 0.4801 0.191 Uiso 1 1 calc R
C15 C 0.2152(13) 0.9035(7) 0.3904(8) 0.103(5) Uani 1 1 d .
C16 C 0.2141(14) 0.8712(7) 0.4536(9) 0.130(6) Uani 1 1 d .
H16A H 0.1549 0.8480 0.4467 0.195 Uiso 1 1 calc R
H16B H 0.2165 0.8998 0.4886 0.195 Uiso 1 1 calc R
H16C H 0.2704 0.8453 0.4660 0.195 Uiso 1 1 calc R
C17 C 0.3087(18) 0.9362(8) 0.4036(11) 0.161(8) Uani 1 1 d .
H17A H 0.3108 0.9654 0.4379 0.242 Uiso 1 1 calc R
H17B H 0.3141 0.9560 0.3636 0.242 Uiso 1 1 calc R
H17C H 0.3625 0.9087 0.4180 0.242 Uiso 1 1 calc R
C18 C 0.1316(16) 0.9445(8) 0.3725(9) 0.143(7) Uani 1 1 d .
H18A H 0.0713 0.9221 0.3642 0.214 Uiso 1 1 calc R
H18B H 0.1340 0.9663 0.3330 0.214 Uiso 1 1 calc R
H18C H 0.1345 0.9720 0.4085 0.214 Uiso 1 1 calc R
C111 C 0.1915(13) 0.8712(6) 0.0984(9) 0.112(5) Uani 1 1 d .
C112 C 0.1404(13) 0.8444(7) 0.0398(9) 0.118(5) Uani 1 1 d .
H112 H 0.1443 0.8033 0.0343 0.141 Uiso 1 1 calc R
C113 C 0.0854(13) 0.8776(7) -0.0089(9) 0.117(5) Uani 1 1 d .
H113 H 0.0499 0.8594 -0.0481 0.140 Uiso 1 1 calc R
C114 C 0.0805(13) 0.9392(7) -0.0019(10) 0.113(5) Uani 1 1 d .
H114 H 0.0423 0.9624 -0.0362 0.135 Uiso 1 1 calc R
C115 C 0.1301(15) 0.9643(8) 0.0534(11) 0.127(6) Uani 1 1 d .
H115 H 0.1278 1.0057 0.0576 0.153 Uiso 1 1 calc R
C116 C 0.1849(13) 0.9319(6) 0.1049(9) 0.119(6) Uani 1 1 d .
H116 H 0.2178 0.9508 0.1443 0.143 Uiso 1 1 calc R
C121 C 0.3755(14) 0.8828(7) 0.1854(10) 0.114(5) Uani 1 1 d .
C122 C 0.4184(14) 0.8984(8) 0.2495(10) 0.121(6) Uani 1 1 d .
H122 H 0.3967 0.8806 0.2838 0.146 Uiso 1 1 calc R
C123 C 0.4904(17) 0.9383(9) 0.2644(11) 0.140(7) Uani 1 1 d .
H123 H 0.5138 0.9501 0.3088 0.168 Uiso 1 1 calc R
C124 C 0.5305(16) 0.9622(8) 0.2193(14) 0.138(7) Uani 1 1 d .
H124 H 0.5844 0.9879 0.2316 0.166 Uiso 1 1 calc R
C125 C 0.4891(15) 0.9475(7) 0.1524(11) 0.123(6) Uani 1 1 d .
H125 H 0.5134 0.9647 0.1190 0.148 Uiso 1 1 calc R
C126 C 0.4143(15) 0.9085(7) 0.1369(10) 0.123(6) Uani 1 1 d .
H126 H 0.3876 0.8984 0.0923 0.147 Uiso 1 1 calc R
C211 C 0.2922(12) 0.6583(5) 0.2733(10) 0.104(5) Uani 1 1 d .
C212 C 0.2393(15) 0.6219(8) 0.2278(10) 0.128(6) Uani 1 1 d .
H212 H 0.2336 0.6310 0.1832 0.154 Uiso 1 1 calc R
C213 C 0.1935(15) 0.5732(8) 0.2410(11) 0.128(7) Uani 1 1 d .
H213 H 0.1573 0.5489 0.2070 0.154 Uiso 1 1 calc R
C214 C 0.2018(14) 0.5602(7) 0.3063(12) 0.122(6) Uani 1 1 d .
H214 H 0.1692 0.5271 0.3174 0.146 Uiso 1 1 calc R
C215 C 0.2577(13) 0.5954(7) 0.3560(9) 0.118(6) Uani 1 1 d .
H215 H 0.2642 0.5859 0.4006 0.142 Uiso 1 1 calc R
C216 C 0.3031(15) 0.6441(7) 0.3391(10) 0.129(6) Uani 1 1 d .
H216 H 0.3419 0.6681 0.3723 0.155 Uiso 1 1 calc R
C221 C 0.4617(14) 0.7310(7) 0.3091(8) 0.115(5) Uani 1 1 d .
C222 C 0.5222(17) 0.6827(9) 0.3068(10) 0.131(6) Uani 1 1 d .
H222 H 0.4990 0.6508 0.2783 0.157 Uiso 1 1 calc R
C223 C 0.618(2) 0.6819(9) 0.3472(11) 0.148(7) Uani 1 1 d .
H223 H 0.6588 0.6495 0.3459 0.178 Uiso 1 1 calc R
C224 C 0.6517(16) 0.7295(10) 0.3892(9) 0.126(6) Uani 1 1 d .
H224 H 0.7166 0.7311 0.4149 0.152 Uiso 1 1 calc R
C225 C 0.5846(18) 0.7749(9) 0.3915(10) 0.131(6) Uani 1 1 d .
H225 H 0.6034 0.8053 0.4229 0.158 Uiso 1 1 calc R
C226 C 0.4956(16) 0.7763(7) 0.3508(9) 0.123(6) Uani 1 1 d .
H226 H 0.4554 0.8094 0.3510 0.147 Uiso 1 1 calc R
C311 C -0.2179(14) 0.8293(6) 0.1796(10) 0.110(5) Uani 1 1 d .
C312 C -0.298(2) 0.8442(7) 0.1247(8) 0.131(7) Uani 1 1 d .
H312 H -0.2879 0.8642 0.0877 0.157 Uiso 1 1 calc R
C313 C -0.3864(16) 0.8292(9) 0.1272(13) 0.129(8) Uani 1 1 d .
H313 H -0.4385 0.8388 0.0909 0.155 Uiso 1 1 calc R
C314 C -0.4066(17) 0.8016(8) 0.1776(13) 0.131(7) Uani 1 1 d .
H314 H -0.4710 0.7921 0.1779 0.157 Uiso 1 1 calc R
C315 C -0.3281(19) 0.7872(8) 0.2300(10) 0.128(7) Uani 1 1 d .
H315 H -0.3402 0.7661 0.2658 0.154 Uiso 1 1 calc R
C316 C -0.2392(18) 0.8014(8) 0.2320(9) 0.118(5) Uani 1 1 d .
H316 H -0.1889 0.7926 0.2697 0.142 Uiso 1 1 calc R
C321 C -0.0699(13) 0.9189(7) 0.2012(9) 0.104(5) Uani 1 1 d .
C322 C -0.0094(15) 0.9560(7) 0.1782(9) 0.122(6) Uani 1 1 d .
H322 H 0.0178 0.9434 0.1440 0.146 Uiso 1 1 calc R
C323 C 0.0119(17) 1.0125(8) 0.2056(11) 0.134(7) Uani 1 1 d .
H323 H 0.0539 1.0378 0.1902 0.160 Uiso 1 1 calc R
C324 C -0.0278(19) 1.0303(8) 0.2539(12) 0.139(7) Uani 1 1 d .
H324 H -0.0091 1.0674 0.2736 0.167 Uiso 1 1 calc R
C325 C -0.0941(17) 0.9976(7) 0.2761(9) 0.129(6) Uani 1 1 d .
H325 H -0.1247 1.0130 0.3074 0.155 Uiso 1 1 calc R
C326 C -0.1150(16) 0.9402(7) 0.2505(11) 0.137(7) Uani 1 1 d .
H326 H -0.1584 0.9159 0.2657 0.165 Uiso 1 1 calc R
C411 C -0.1457(13) 0.6915(6) 0.1422(9) 0.107(5) Uani 1 1 d .
C412 C -0.2340(15) 0.7049(7) 0.1007(9) 0.108(5) Uani 1 1 d .
H412 H -0.2378 0.7320 0.0661 0.130 Uiso 1 1 calc R
C413 C -0.3160(18) 0.6794(8) 0.1091(10) 0.133(7) Uani 1 1 d .
H413 H -0.3765 0.6888 0.0800 0.160 Uiso 1 1 calc R
C414 C -0.3121(16) 0.6388(8) 0.1609(11) 0.134(7) Uani 1 1 d .
H414 H -0.3688 0.6204 0.1666 0.161 Uiso 1 1 calc R
C415 C -0.223(2) 0.6274(8) 0.2021(9) 0.131(7) Uani 1 1 d .
H415 H -0.2204 0.6013 0.2376 0.158 Uiso 1 1 calc R
C416 C -0.1403(16) 0.6508(8) 0.1953(10) 0.124(6) Uani 1 1 d .
H416 H -0.0801 0.6409 0.2245 0.149 Uiso 1 1 calc R
C421 C 0.0278(16) 0.6739(7) 0.1025(9) 0.113(5) Uani 1 1 d .
C422 C -0.0079(15) 0.6168(7) 0.0872(9) 0.125(6) Uani 1 1 d .
H422 H -0.0660 0.6040 0.0966 0.150 Uiso 1 1 calc R
C423 C 0.046(2) 0.5793(8) 0.0572(12) 0.156(9) Uani 1 1 d .
H423 H 0.0274 0.5394 0.0505 0.187 Uiso 1 1 calc R
C424 C 0.1281(18) 0.5986(10) 0.0365(11) 0.137(7) Uani 1 1 d .
H424 H 0.1593 0.5733 0.0127 0.164 Uiso 1 1 calc R
C425 C 0.1604(15) 0.6537(7) 0.0515(9) 0.121(6) Uani 1 1 d .
H425 H 0.2161 0.6675 0.0396 0.145 Uiso 1 1 calc R
C426 C 0.1103(16) 0.6908(8) 0.0852(9) 0.115(5) Uani 1 1 d .
H426 H 0.1347 0.7291 0.0966 0.139 Uiso 1 1 calc R
C1S C 0.2814(16) 0.9942(11) 0.9382(13) 0.093(8) Uani 0.50 1 d PDU
H1S1 H 0.2414 1.0265 0.9141 0.111 Uiso 0.50 1 calc PR
H1S2 H 0.2401 0.9716 0.9605 0.111 Uiso 0.50 1 calc PR
Cl1S Cl 0.3130(7) 0.9481(4) 0.8809(5) 0.130(3) Uani 0.50 1 d PD
Cl2S Cl 0.3702(6) 1.0239(3) 0.9952(3) 0.099(2) Uani 0.50 1 d PD
C2S C 0.8766(19) 0.8857(13) 0.4885(11) 0.118(10) Uani 0.50 1 d PDU
H2S1 H 0.8395 0.9032 0.5174 0.141 Uiso 0.50 1 calc PR
H2S2 H 0.8940 0.8453 0.5043 0.141 Uiso 0.50 1 calc PR
Cl3S Cl 0.7999(8) 0.8810(5) 0.4097(5) 0.151(4) Uani 0.50 1 d PD
Cl4S Cl 0.9779(7) 0.9236(4) 0.4980(7) 0.170(5) Uani 0.50 1 d PD

loop_
_atom_site_aniso_label
_atom_site_aniso_U_11
_atom_site_aniso_U_22
_atom_site_aniso_U_33
_atom_site_aniso_U_23
_atom_site_aniso_U_13
_atom_site_aniso_U_12
Fe1 0.120(2) 0.0923(13) 0.0952(17) 0.0011(11) 0.0028(15) -0.0030(12)
Ni1 0.1260(18) 0.0916(12) 0.1001(16) 0.0000(10) 0.0070(13) -0.0007(11)
Ni2 0.1285(18) 0.0942(12) 0.0976(15) 0.0033(10) 0.0051(13) 0.0046(11)
Cl1 0.150(4) 0.108(3) 0.116(4) 0.005(2) 0.009(3) 0.012(3)
Cl2 0.142(4) 0.108(3) 0.102(3) 0.009(2) 0.009(3) 0.015(2)
Cl3 0.139(4) 0.101(2) 0.101(3) 0.001(2) 0.010(3) 0.001(2)
Cl4 0.135(4) 0.102(2) 0.098(3) -0.004(2) 0.003(3) 0.001(2)
P1 0.130(4) 0.095(3) 0.097(3) 0.005(2) 0.000(3) -0.003(2)
P2 0.124(4) 0.088(2) 0.100(3) 0.004(2) 0.003(3) 0.004(2)
P3 0.122(4) 0.085(2) 0.104(3) -0.006(2) 0.005(3) -0.001(2)
P4 0.129(4) 0.088(2) 0.096(3) -0.001(2) 0.004(3) 0.000(2)
C1 0.103(12) 0.083(9) 0.115(14) 0.007(8) 0.024(11) -0.004(8)
C2 0.124(14) 0.079(9) 0.143(16) 0.010(10) 0.011(12) -0.011(9)
C3 0.128(15) 0.102(10) 0.087(12) 0.007(10) -0.008(11) 0.000(10)
C4 0.100(12) 0.085(9) 0.115(14) 0.000(10) 0.005(10) -0.022(8)
C5 0.140(15) 0.082(9) 0.090(12) 0.005(8) -0.007(11) -0.013(9)
C6 0.109(13) 0.099(10) 0.112(15) -0.009(10) 0.014(11) -0.003(9)
C7 0.145(15) 0.071(9) 0.100(13) 0.024(8) -0.012(12) -0.010(9)
C8 0.092(12) 0.102(11) 0.115(14) -0.004(10) 0.016(10) 0.008(9)
C9 0.145(16) 0.074(9) 0.093(12) -0.007(8) 0.022(11) 0.022(9)
C10 0.105(13) 0.082(9) 0.132(16) 0.020(9) 0.009(11) 0.002(8)
C11 0.119(15) 0.104(11) 0.102(13) -0.007(9) 0.010(12) -0.017(9)
C12 0.172(19) 0.148(15) 0.121(15) -0.002(12) 0.045(14) 0.038(14)
C13 0.24(2) 0.124(13) 0.092(13) 0.028(10) -0.002(14) -0.058(14)
C14 0.156(18) 0.100(10) 0.094(12) 0.015(8) -0.028(12) -0.003(10)
C15 0.113(14) 0.099(10) 0.087(12) -0.013(9) 0.008(10) -0.005(10)
C16 0.146(17) 0.124(12) 0.123(16) -0.015(11) 0.039(13) 0.003(11)
C17 0.20(2) 0.128(14) 0.139(18) -0.039(12) 0.013(17) -0.033(15)
C18 0.17(2) 0.149(15) 0.092(13) 0.002(11) 0.005(13) 0.028(14)
C111 0.120(14) 0.089(10) 0.107(13) -0.009(8) -0.007(11) -0.012(9)
C112 0.119(14) 0.112(11) 0.102(13) 0.018(10) -0.010(11) 0.016(10)
C113 0.121(15) 0.119(13) 0.102(13) 0.001(10) 0.013(11) 0.007(11)
C114 0.120(15) 0.102(11) 0.113(15) 0.017(10) 0.024(12) -0.003(10)
C115 0.135(17) 0.107(12) 0.122(16) 0.002(12) 0.001(13) -0.010(11)
C116 0.140(16) 0.079(9) 0.114(14) -0.003(9) -0.015(12) 0.015(9)
C121 0.128(15) 0.107(11) 0.093(13) 0.000(9) 0.005(12) -0.022(10)
C122 0.114(15) 0.132(13) 0.108(15) -0.004(11) 0.012(12) -0.027(12)
C123 0.16(2) 0.139(15) 0.117(17) -0.013(12) 0.024(15) -0.037(14)
C124 0.131(18) 0.117(13) 0.15(2) -0.018(14) 0.010(16) -0.019(12)
C125 0.112(15) 0.109(11) 0.144(19) 0.000(11) 0.023(13) -0.014(11)
C126 0.130(16) 0.105(11) 0.118(15) 0.009(10) 0.005(13) 0.010(11)
C211 0.117(13) 0.060(7) 0.124(15) -0.011(9) 0.011(11) -0.010(8)
C212 0.151(18) 0.105(12) 0.119(15) -0.005(11) 0.016(13) 0.007(12)
C213 0.158(19) 0.103(12) 0.103(16) -0.016(11) -0.005(13) 0.022(12)
C214 0.129(16) 0.079(9) 0.155(19) 0.004(11) 0.033(14) 0.004(9)
C215 0.144(16) 0.082(10) 0.114(14) 0.002(9) 0.007(12) 0.000(10)
C216 0.167(18) 0.086(11) 0.112(16) -0.004(10) -0.007(13) 0.004(11)
C221 0.142(16) 0.086(9) 0.093(12) 0.007(8) -0.012(11) -0.010(10)
C222 0.134(18) 0.142(15) 0.101(14) 0.001(11) 0.003(13) 0.018(13)
C223 0.18(2) 0.140(15) 0.110(16) 0.005(13) 0.009(16) -0.009(15)
C224 0.128(16) 0.148(15) 0.099(14) 0.021(12) 0.022(12) 0.011(14)
C225 0.132(18) 0.133(14) 0.115(16) -0.005(11) 0.008(14) -0.007(14)
C226 0.141(18) 0.108(12) 0.101(13) 0.000(10) -0.003(13) 0.009(11)
C311 0.134(16) 0.085(9) 0.122(16) -0.005(9) 0.052(14) 0.003(9)
C312 0.20(2) 0.087(10) 0.081(12) 0.021(8) -0.007(15) 0.003(13)
C313 0.089(15) 0.135(15) 0.17(2) -0.052(15) 0.046(14) -0.012(11)
C314 0.14(2) 0.120(13) 0.15(2) -0.009(12) 0.078(19) -0.033(12)
C315 0.124(18) 0.127(13) 0.105(15) 0.027(10) -0.024(14) -0.021(12)
C316 0.127(18) 0.123(12) 0.101(14) -0.001(11) 0.021(13) -0.015(12)
C321 0.100(13) 0.093(10) 0.110(14) 0.012(9) 0.007(11) 0.004(9)
C322 0.156(18) 0.095(10) 0.103(13) -0.015(9) 0.013(12) -0.011(11)
C323 0.151(19) 0.115(14) 0.120(17) -0.002(12) 0.008(15) -0.019(12)
C324 0.19(2) 0.096(12) 0.127(18) 0.015(12) 0.024(16) 0.010(13)
C325 0.19(2) 0.088(10) 0.109(14) -0.010(9) 0.032(14) 0.003(12)
C326 0.147(18) 0.108(13) 0.142(18) 0.005(11) 0.010(15) 0.018(11)
C411 0.107(14) 0.094(10) 0.106(13) -0.001(9) 0.003(11) 0.000(9)
C412 0.096(14) 0.103(10) 0.103(13) 0.011(9) -0.015(12) -0.011(10)
C413 0.15(2) 0.121(13) 0.105(15) -0.011(11) -0.014(13) 0.014(13)
C414 0.119(16) 0.120(13) 0.141(18) 0.021(12) -0.009(14) 0.001(11)
C415 0.16(2) 0.114(13) 0.097(14) 0.008(10) -0.002(15) 0.020(14)
C416 0.107(16) 0.114(13) 0.137(18) -0.009(11) 0.005(13) -0.015(11)
C421 0.126(16) 0.092(11) 0.110(14) -0.003(9) 0.008(12) 0.013(10)
C422 0.149(17) 0.101(11) 0.111(14) -0.015(10) 0.009(12) -0.004(11)
C423 0.21(3) 0.088(11) 0.15(2) -0.012(11) 0.023(19) 0.020(15)
C424 0.128(18) 0.140(18) 0.129(17) -0.005(13) 0.008(14) 0.015(14)
C425 0.142(17) 0.076(10) 0.127(15) 0.016(9) 0.003(13) -0.002(10)
C426 0.125(17) 0.110(12) 0.093(12) 0.009(10) -0.007(12) 0.018(12)
C1S 0.093(12) 0.091(11) 0.100(12) -0.009(8) 0.035(9) 0.008(8)
Cl1S 0.115(7) 0.117(6) 0.172(9) -0.060(6) 0.061(7) -0.025(5)
Cl2S 0.097(6) 0.112(5) 0.073(5) 0.014(4) -0.006(4) 0.010(4)
C2S 0.113(13) 0.120(13) 0.119(14) 0.008(9) 0.027(10) 0.004(9)
Cl3S 0.167(10) 0.172(9) 0.107(7) 0.033(6) 0.020(7) 0.001(7)
Cl4S 0.136(9) 0.127(7) 0.247(14) 0.026(8) 0.050(9) -0.019(6)

loop_
_atom_type_symbol
_atom_type_description
_atom_type_scat_dispersion_real
_atom_type_scat_dispersion_imag
_atom_type_scat_source
C C 0.0033 0.0016 'International Tables Vol C Tables 4.2.6.8 and 6.1.1.4'
H H 0.0000 0.0000 'International Tables Vol C Tables 4.2.6.8 and 6.1.1.4'
P P 0.1023 0.0942 'International Tables Vol C Tables 4.2.6.8 and 6.1.1.4'
Cl Cl 0.1484 0.1585 'International Tables Vol C Tables 4.2.6.8 and 6.1.1.4'
Fe Fe 0.3463 0.8444 'International Tables Vol C Tables 4.2.6.8 and 6.1.1.4'
Ni Ni 0.3393 1.1124 'International Tables Vol C Tables 4.2.6.8 and 6.1.1.4'

loop_
_geom_angle_atom_site_label_1
_geom_angle_atom_site_label_2
_geom_angle_atom_site_label_3
_geom_angle
C5 Fe1 C9 162.1(7)
C5 Fe1 C8 154.4(6)
C9 Fe1 C8 39.0(6)
C5 Fe1 C7 117.7(7)
C9 Fe1 C7 67.8(7)
C8 Fe1 C7 39.6(6)
C5 Fe1 C10 123.1(7)
C9 Fe1 C10 40.9(6)
C8 Fe1 C10 66.1(7)
C7 Fe1 C10 67.9(6)
C5 Fe1 C2 66.9(7)
C9 Fe1 C2 122.8(7)
C8 Fe1 C2 117.5(7)
C7 Fe1 C2 134.4(7)
C10 Fe1 C2 151.9(6)
C5 Fe1 C3 66.9(7)
C9 Fe1 C3 109.8(7)
C8 Fe1 C3 134.2(7)
C7 Fe1 C3 172.4(8)
C10 Fe1 C3 115.4(6)
C2 Fe1 C3 40.3(6)
C5 Fe1 C6 103.8(7)
C9 Fe1 C6 69.1(6)
C8 Fe1 C6 66.3(7)
C7 Fe1 C6 39.6(6)
C10 Fe1 C6 41.6(6)
C2 Fe1 C6 166.2(7)
C3 Fe1 C6 147.2(7)
C5 Fe1 C1 40.6(6)
C9 Fe1 C1 156.5(7)
C8 Fe1 C1 125.0(7)
C7 Fe1 C1 110.7(6)
C10 Fe1 C1 162.2(7)
C2 Fe1 C1 40.5(6)
C3 Fe1 C1 68.5(6)
C6 Fe1 C1 125.9(6)
C5 Fe1 C4 39.3(6)
C9 Fe1 C4 127.4(6)
C8 Fe1 C4 166.1(7)
C7 Fe1 C4 148.7(8)
C10 Fe1 C4 104.7(7)
C2 Fe1 C4 65.3(7)
C3 Fe1 C4 38.5(6)
C6 Fe1 C4 114.5(7)
C1 Fe1 C4 66.8(6)
P3 Ni1 P4 86.31(19)
P3 Ni1 Cl3 175.2(2)
P4 Ni1 Cl3 90.13(18)
P3 Ni1 Cl4 88.62(17)
P4 Ni1 Cl4 170.2(2)
Cl3 Ni1 Cl4 94.41(18)
P1 Ni2 P2 89.81(19)
P1 Ni2 Cl1 175.9(2)
P2 Ni2 Cl1 88.45(18)
P1 Ni2 Cl2 88.77(18)
P2 Ni2 Cl2 174.7(2)
Cl1 Ni2 Cl2 92.63(19)
C121 P1 C111 101.8(8)
C121 P1 C8 101.8(8)
C111 P1 C8 110.7(8)
C121 P1 Ni2 107.6(6)
C111 P1 Ni2 126.2(6)
C8 P1 Ni2 106.1(5)
C211 P2 C9 106.4(8)
C211 P2 C221 105.0(8)
C9 P2 C221 105.5(8)
C211 P2 Ni2 119.7(7)
C9 P2 Ni2 106.5(6)
C221 P2 Ni2 112.8(6)
C411 P3 C421 104.2(9)
C411 P3 C2 100.8(8)
C421 P3 C2 111.5(8)
C411 P3 Ni1 109.6(6)
C421 P3 Ni1 121.3(7)
C2 P3 Ni1 107.6(5)
C1 P4 C321 105.9(7)
C1 P4 C311 104.2(8)
C321 P4 C311 105.5(8)
C1 P4 Ni1 107.1(6)
C321 P4 Ni1 125.9(7)
C311 P4 Ni1 106.3(6)
C5 C1 C2 103.7(14)
C5 C1 P4 136.7(13)
C2 C1 P4 118.8(14)
C5 C1 Fe1 66.6(10)
C2 C1 Fe1 69.4(9)
P4 C1 Fe1 134.5(8)
C3 C2 C1 109.3(17)
C3 C2 P3 135.7(12)
C1 C2 P3 110.3(13)
C3 C2 Fe1 70.1(10)
C1 C2 Fe1 70.1(9)
P3 C2 Fe1 143.4(10)
C4 C3 C2 106.8(16)
C4 C3 Fe1 72.0(9)
C2 C3 Fe1 69.6(9)
C3 C4 C5 108.7(16)
C3 C4 C11 124.8(14)
C5 C4 C11 125.2(16)
C3 C4 Fe1 69.5(10)
C5 C4 Fe1 66.0(10)
C11 C4 Fe1 140.5(11)
C4 C5 C1 110.8(15)
C4 C5 Fe1 74.7(11)
C1 C5 Fe1 72.9(11)
C7 C6 C10 106.2(15)
C7 C6 C15 126.0(15)
C10 C6 C15 125.2(16)
C7 C6 Fe1 69.2(9)
C10 C6 Fe1 68.4(9)
C15 C6 Fe1 141.2(13)
C8 C7 C6 108.0(13)
C8 C7 Fe1 70.0(9)
C6 C7 Fe1 71.1(9)
C9 C8 C7 112.1(15)
C9 C8 P1 115.9(13)
C7 C8 P1 128.2(13)
C9 C8 Fe1 70.3(11)
C7 C8 Fe1 70.4(10)
P1 C8 Fe1 144.8(9)
C8 C9 C10 106.3(13)
C8 C9 P2 118.7(14)
C10 C9 P2 133.2(13)
C8 C9 Fe1 70.7(10)
C10 C9 Fe1 69.9(10)
P2 C9 Fe1 135.3(9)
C9 C10 C6 107.3(14)
C9 C10 Fe1 69.2(10)
C6 C10 Fe1 70.0(9)
C14 C11 C12 112.7(15)
C14 C11 C13 104.1(14)
C12 C11 C13 112.4(16)
C14 C11 C4 112.8(14)
C12 C11 C4 109.5(14)
C13 C11 C4 105.1(12)
C18 C15 C17 111.0(16)
C18 C15 C16 109.6(16)
C17 C15 C16 106.6(16)
C18 C15 C6 111.7(15)
C17 C15 C6 107.1(15)
C16 C15 C6 110.7(13)
C116 C111 C112 118.8(15)
C116 C111 P1 118.3(12)
C112 C111 P1 122.5(12)
C113 C112 C111 119.8(16)
C112 C113 C114 120.6(18)
C115 C114 C113 119.2(17)
C114 C115 C116 122.0(17)
C115 C116 C111 119.5(16)
C122 C121 C126 116.5(17)
C122 C121 P1 123.5(15)
C126 C121 P1 120.0(15)
C123 C122 C121 121.5(19)
C124 C123 C122 123(2)
C123 C124 C125 118(2)
C126 C125 C124 119(2)
C125 C126 C121 121.7(19)
C212 C211 C216 117.8(16)
C212 C211 P2 123.4(16)
C216 C211 P2 118.5(13)
C211 C212 C213 124.9(19)
C212 C213 C214 117.2(18)
C213 C214 C215 120.8(17)
C216 C215 C214 118.9(18)
C215 C216 C211 120.3(16)
C226 C221 C222 119.6(18)
C226 C221 P2 125.2(16)
C222 C221 P2 115.3(14)
C221 C222 C223 119.8(19)
C224 C223 C222 120(2)
C223 C224 C225 117(2)
C226 C225 C224 122.2(19)
C225 C226 C221 121.2(18)
C316 C311 C312 117.3(19)
C316 C311 P4 123.5(17)
C312 C311 P4 119.2(17)
C313 C312 C311 118.5(19)
C312 C313 C314 124(2)
C313 C314 C315 117(2)
C316 C315 C314 123(2)
C315 C316 C311 120(2)
C322 C321 C326 118.9(16)
C322 C321 P4 123.1(15)
C326 C321 P4 118.0(14)
C321 C322 C323 120.1(19)
C324 C323 C322 120(2)
C323 C324 C325 124(2)
C324 C325 C326 118(2)
C325 C326 C321 120(2)
C412 C411 C416 119.8(17)
C412 C411 P3 119.4(14)
C416 C411 P3 120.6(15)
C413 C412 C411 120.3(17)
C412 C413 C414 120.8(19)
C415 C414 C413 117(2)
C416 C415 C414 124(2)
C415 C416 C411 117.7(19)
C426 C421 C422 118.9(18)
C426 C421 P3 118.2(14)
C422 C421 P3 122.3(18)
C421 C422 C423 117(2)
C422 C423 C424 122.9(19)
C425 C424 C423 118(2)
C424 C425 C426 119(2)
C421 C426 C425 123.2(18)
Cl2S C1S Cl1S 117.6(13)
Cl4S C2S Cl3S 117.6(13)

loop_
_geom_bond_atom_site_label_1
_geom_bond_atom_site_label_2
_geom_bond_distance
Fe1 C5 2.000(19)
Fe1 C9 2.047(18)
Fe1 C8 2.051(17)
Fe1 C7 2.055(14)
Fe1 C10 2.057(17)
Fe1 C2 2.074(17)
Fe1 C3 2.080(16)
Fe1 C6 2.080(16)
Fe1 C1 2.083(17)
Fe1 C4 2.111(16)
Ni1 P3 2.149(5)
Ni1 P4 2.158(5)
Ni1 Cl3 2.188(4)
Ni1 Cl4 2.192(5)
Ni2 P1 2.157(5)
Ni2 P2 2.178(5)
Ni2 Cl1 2.192(5)
Ni2 Cl2 2.200(5)
P1 C121 1.807(18)
P1 C111 1.820(17)
P1 C8 1.853(18)
P2 C211 1.792(15)
P2 C9 1.809(15)
P2 C221 1.833(18)
P3 C411 1.801(18)
P3 C421 1.810(19)
P3 C2 1.826(19)
P4 C1 1.766(17)
P4 C321 1.775(16)
P4 C311 1.864(19)
C1 C5 1.42(2)
C1 C2 1.44(2)
C2 C3 1.43(2)
C3 C4 1.38(2)
C4 C5 1.39(2)
C4 C11 1.61(2)
C6 C7 1.40(2)
C6 C10 1.47(2)
C6 C15 1.54(2)
C7 C8 1.39(2)
C8 C9 1.37(2)
C9 C10 1.43(2)
C11 C14 1.54(2)
C11 C12 1.55(2)
C11 C13 1.57(2)
C15 C18 1.49(2)
C15 C17 1.49(2)
C15 C16 1.53(2)
C111 C116 1.398(19)
C111 C112 1.41(2)
C112 C113 1.36(2)
C113 C114 1.42(2)
C114 C115 1.33(2)
C115 C116 1.38(2)
C121 C122 1.38(2)
C121 C126 1.41(2)
C122 C123 1.35(2)
C123 C124 1.35(3)
C124 C125 1.43(3)
C125 C126 1.37(2)
C211 C212 1.35(2)
C211 C216 1.40(2)
C212 C213 1.35(2)
C213 C214 1.39(2)
C214 C215 1.40(2)
C215 C216 1.38(2)
C221 C226 1.36(2)
C221 C222 1.41(2)
C222 C223 1.42(3)
C223 C224 1.41(3)
C224 C225 1.42(2)
C225 C226 1.34(2)
C311 C316 1.38(2)
C311 C312 1.45(2)
C312 C313 1.32(2)
C313 C314 1.33(3)
C314 C315 1.40(3)
C315 C316 1.30(2)
C321 C322 1.38(2)
C321 C326 1.44(2)
C322 C323 1.41(2)
C323 C324 1.35(3)
C324 C325 1.38(3)
C325 C326 1.42(2)
C411 C412 1.38(2)
C411 C416 1.44(2)
C412 C413 1.36(2)
C413 C414 1.43(3)
C414 C415 1.37(3)
C415 C416 1.35(3)
C421 C426 1.38(2)
C421 C422 1.41(2)
C422 C423 1.41(3)
C423 C424 1.42(3)
C424 C425 1.35(2)
C425 C426 1.41(2)
C1S Cl2S 1.66(2)
C1S Cl1S 1.75(2)
C2S Cl4S 1.66(2)
C2S Cl3S 1.75(2)
